data_7101542
loop_
_publ_author_name
'Guo-Yu Yang'
'Yan-Qiong Sun'
'Jie Zhang'

_publ_section_title
;A Series of Luminescent Lanthanide-Cadmium-Organic
Frameworks with Helical Channels and Tubes

;
_journal_issue 45
_journal_name_full 'Chemical Communications'
_journal_paper_doi 10.1039/b610892j
_journal_year 2006
_chemical_formula_sum 'C5 H9 Cd Gd N2 O11.5 S'
_chemical_formula_weight 582.85
_chemical_name_systematic
;
?
;
_space_group_IT_number 14
_symmetry_cell_setting monoclinic
_symmetry_space_group_name_Hall '-P 2ybc'
_symmetry_space_group_name_H-M 'P 1 21/c 1'
_atom_sites_solution_hydrogens geom
_atom_sites_solution_primary direct
_atom_sites_solution_secondary difmap
_audit_creation_method SHELXL-97
_cell_angle_alpha 90.00
_cell_angle_beta 101.168(4)
_cell_angle_gamma 90.00
_cell_formula_units_Z 4
_cell_length_a 8.6194(6)
_cell_length_b 10.4858(6)
_cell_length_c 13.8468(11)
_cell_measurement_reflns_used 3555
_cell_measurement_temperature 293(2)
_cell_measurement_theta_max 27.4835
_cell_measurement_theta_min 2.4073
_cell_volume 1227.79(15)
_computing_cell_refinement 'CrystalClear (Rigaku Corp., 2000)'
_computing_data_collection 'CrystalClear (Rigaku Corp., 2000)'
_computing_data_reduction 'CrystalClear (Rigaku Corp., 2000)'
_computing_structure_refinement 'SHELXL-97 (Sheldrick, 1997)'
_computing_structure_solution 'SHELXS-97 (Sheldrick, 1990)'
_diffrn_ambient_temperature 293(2)
_diffrn_detector_area_resol_mean 14.6306
_diffrn_measured_fraction_theta_full 0.999
_diffrn_measured_fraction_theta_max 0.999
_diffrn_measurement_device_type
;
Mercury70 (2x2 bin mode)
;
_diffrn_measurement_method CCD_Profile_fitting
_diffrn_radiation_monochromator graphite
_diffrn_radiation_source 'fine-focus sealed tube'
_diffrn_radiation_type MoK\a
_diffrn_radiation_wavelength 0.71073
_diffrn_reflns_av_R_equivalents 0.0269
_diffrn_reflns_av_sigmaI/netI 0.0261
_diffrn_reflns_limit_h_max 11
_diffrn_reflns_limit_h_min -10
_diffrn_reflns_limit_k_max 13
_diffrn_reflns_limit_k_min -13
_diffrn_reflns_limit_l_max 17
_diffrn_reflns_limit_l_min -16
_diffrn_reflns_number 9269
_diffrn_reflns_theta_full 27.47
_diffrn_reflns_theta_max 27.47
_diffrn_reflns_theta_min 2.41
_exptl_absorpt_coefficient_mu 7.332
_exptl_absorpt_correction_T_max 0.556
_exptl_absorpt_correction_T_min 0.3528
_exptl_absorpt_correction_type multi-scan
_exptl_absorpt_process_details 'SADABS (Sheldrick, 1996)'
_exptl_crystal_colour white
_exptl_crystal_density_diffrn 3.196
_exptl_crystal_density_method 'not measured'
_exptl_crystal_description prism
_exptl_crystal_F_000 1108
_exptl_crystal_size_max 0.15
_exptl_crystal_size_mid 0.10
_exptl_crystal_size_min 0.08
_refine_diff_density_max 0.836
_refine_diff_density_min -1.381
_refine_diff_density_rms 0.153
_refine_ls_extinction_method none
_refine_ls_goodness_of_fit_ref 1.077
_refine_ls_hydrogen_treatment constr
_refine_ls_matrix_type full
_refine_ls_number_parameters 199
_refine_ls_number_reflns 2816
_refine_ls_number_restraints 0
_refine_ls_restrained_S_all 1.077
_refine_ls_R_factor_all 0.0261
_refine_ls_R_factor_gt 0.0236
_refine_ls_shift/su_max 0.001
_refine_ls_shift/su_mean 0.000
_refine_ls_structure_factor_coef Fsqd
_refine_ls_weighting_details 'calc w=1/[\s^2^(Fo^2^)+(0.0286P)^2^+1.5267P] where P=(Fo^2^+2Fc^2^)/3'
_refine_ls_weighting_scheme calc
_refine_ls_wR_factor_gt 0.0547
_refine_ls_wR_factor_ref 0.0560
_reflns_number_gt 2644
_reflns_number_total 2816
_reflns_threshold_expression >2sigma(I)
_cod_data_source_file b610892j.txt
_cod_depositor_comments
;
The following automatic conversions were performed:
'_exptl_absorpt_correction_type' value 'Multi-scan' changed to
'multi-scan' according to
'/home/saulius/struct/CIF-dictionaries/cif_core.dic' dictionary named
'cif_core.dic' version 2.4.1 from 2010-06-29.

Automatic conversion script
Id: cif_fix_enum 1527 2010-12-29 10:47:43Z saulius 
;
_cod_original_sg_symbol_H-M P21/c
_cod_original_formula_sum 'C5 H9 Cd Gd N2 O11.50 S'
_cod_database_code 7101542

loop_
_symmetry_equiv_pos_as_xyz
'x, y, z'
'-x, y+1/2, -z+1/2'
'-x, -y, -z'
'x, -y-1/2, z-1/2'

loop_
_atom_site_label
_atom_site_type_symbol
_atom_site_fract_x
_atom_site_fract_y
_atom_site_fract_z
_atom_site_U_iso_or_equiv
_atom_site_adp_type
_atom_site_occupancy
_atom_site_symmetry_multiplicity
_atom_site_calc_flag
_atom_site_refinement_flags
Gd Gd 0.92587(2) 0.899390(17) 0.106654(13) 0.01188(7) Uani 1 1 d .
Cd Cd 1.37703(3) 0.98191(3) 0.367104(19) 0.01281(8) Uani 1 1 d .
S S 1.20480(11) 0.72369(9) 0.45988(7) 0.01579(19) Uani 1 1 d .
C1 C 1.5326(5) 1.2370(4) 0.2712(3) 0.0184(8) Uani 1 1 d .
H1A H 1.6129 1.2523 0.3253 0.022 Uiso 1 1 calc R
C2 C 1.3357(4) 1.1495(4) 0.1750(3) 0.0118(7) Uani 1 1 d .
C3 C 1.3827(4) 1.2561(3) 0.1279(3) 0.0126(7) Uani 1 1 d .
C4 C 1.2107(4) 1.0544(4) 0.1479(3) 0.0123(7) Uani 1 1 d .
C5 C 1.3248(4) 1.3186(4) 0.0313(3) 0.0132(7) Uani 1 1 d .
N1 N 1.5081(4) 1.3104(3) 0.1907(2) 0.0151(6) Uani 1 1 d .
N2 N 1.4318(4) 1.1397(3) 0.2669(2) 0.0155(6) Uani 1 1 d .
O1 O 1.1742(3) 0.9826(3) 0.21404(19) 0.0166(6) Uani 1 1 d .
O2 O 1.1360(3) 1.0430(3) 0.05990(19) 0.0159(5) Uani 1 1 d .
O3 O 1.2225(4) 1.2699(3) -0.0332(2) 0.0233(6) Uani 1 1 d .
O4 O 1.3873(3) 1.4260(3) 0.0188(2) 0.0189(6) Uani 1 1 d .
O5 O 1.3711(3) 0.6964(3) 0.4972(2) 0.0292(7) Uani 1 1 d .
O6 O 1.1843(4) 0.8499(3) 0.4106(2) 0.0257(7) Uani 1 1 d .
O7 O 1.1378(4) 0.6262(3) 0.3859(2) 0.0205(6) Uani 1 1 d .
O8 O 1.1155(3) 0.7244(3) 0.5401(2) 0.0205(6) Uani 1 1 d .
O1W O 0.8700(7) 0.9355(4) 0.2737(4) 0.0778(18) Uani 1 1 d .
O2W O 1.0028(4) 0.7164(3) 0.2058(2) 0.0326(8) Uani 1 1 d .
O3W O 0.6377(4) 0.9412(4) 0.0998(3) 0.0492(10) Uani 1 1 d .
O4W O 0.9628(10) 1.0090(7) 0.4322(7) 0.054(2) Uani 0.50 1 d P
H11 H 0.8218 0.8724 0.2913 0.080 Uiso 1 1 d R
H12 H 0.8056 0.9744 0.2278 0.080 Uiso 1 1 d R
H21 H 1.0445 0.6695 0.1644 0.080 Uiso 1 1 d R
H22 H 1.0746 0.7223 0.2659 0.080 Uiso 1 1 d R
H31 H 0.5593 0.8716 0.0898 0.080 Uiso 1 1 d R
H32 H 0.5888 1.0187 0.0756 0.080 Uiso 1 1 d R

loop_
_atom_site_aniso_label
_atom_site_aniso_U_11
_atom_site_aniso_U_22
_atom_site_aniso_U_33
_atom_site_aniso_U_23
_atom_site_aniso_U_13
_atom_site_aniso_U_12
Gd 0.01334(10) 0.01226(11) 0.00876(10) 0.00093(6) -0.00100(7) -0.00294(7)
Cd 0.01469(14) 0.01216(14) 0.01033(14) 0.00105(10) -0.00070(10) 0.00190(10)
S 0.0174(5) 0.0159(5) 0.0137(5) 0.0000(4) 0.0021(3) -0.0028(4)
C1 0.020(2) 0.020(2) 0.0110(18) -0.0026(15) -0.0050(14) -0.0045(16)
C2 0.0119(17) 0.0134(17) 0.0092(17) 0.0010(14) -0.0001(13) -0.0021(14)
C3 0.0144(18) 0.0130(18) 0.0104(17) -0.0025(14) 0.0025(13) -0.0028(14)
C4 0.0127(17) 0.0126(17) 0.0103(17) -0.0018(14) -0.0009(13) -0.0005(14)
C5 0.0129(17) 0.0138(18) 0.0125(17) 0.0007(14) 0.0017(13) -0.0015(14)
N1 0.0138(16) 0.0163(16) 0.0128(16) -0.0016(13) -0.0031(12) -0.0049(13)
N2 0.0183(16) 0.0161(16) 0.0096(15) 0.0003(13) -0.0031(12) -0.0035(13)
O1 0.0189(14) 0.0172(14) 0.0115(13) 0.0046(10) -0.0025(10) -0.0064(11)
O2 0.0170(14) 0.0181(14) 0.0104(13) 0.0020(11) -0.0030(10) -0.0027(11)
O3 0.0266(16) 0.0207(15) 0.0170(15) 0.0047(12) -0.0098(12) -0.0099(13)
O4 0.0198(15) 0.0173(14) 0.0167(14) 0.0037(11) -0.0037(11) -0.0087(12)
O5 0.0161(15) 0.043(2) 0.0259(17) 0.0021(14) -0.0016(12) -0.0013(14)
O6 0.0318(18) 0.0182(15) 0.0273(17) 0.0054(13) 0.0062(13) -0.0070(13)
O7 0.0312(17) 0.0161(14) 0.0129(14) -0.0045(11) 0.0010(11) -0.0063(12)
O8 0.0257(16) 0.0186(14) 0.0195(15) -0.0039(11) 0.0098(12) -0.0043(12)
O1W 0.145(5) 0.042(2) 0.070(3) 0.022(2) 0.078(4) 0.021(3)
O2W 0.049(2) 0.0280(18) 0.0162(15) 0.0065(13) -0.0044(14) 0.0034(16)
O3W 0.0246(19) 0.035(2) 0.091(3) -0.008(2) 0.0170(19) -0.0059(16)
O4W 0.053(5) 0.037(4) 0.073(6) -0.004(4) 0.016(4) 0.010(4)

loop_
_atom_type_symbol
_atom_type_description
_atom_type_scat_dispersion_real
_atom_type_scat_dispersion_imag
_atom_type_scat_source
C C 0.0033 0.0016 'International Tables Vol C Tables 4.2.6.8 and 6.1.1.4'
H H 0.0000 0.0000 'International Tables Vol C Tables 4.2.6.8 and 6.1.1.4'
N N 0.0061 0.0033 'International Tables Vol C Tables 4.2.6.8 and 6.1.1.4'
O O 0.0106 0.0060 'International Tables Vol C Tables 4.2.6.8 and 6.1.1.4'
S S 0.1246 0.1234 'International Tables Vol C Tables 4.2.6.8 and 6.1.1.4'
Cd Cd -0.8075 1.2024 'International Tables Vol C Tables 4.2.6.8 and 6.1.1.4'
Gd Gd -0.1653 3.9035 'International Tables Vol C Tables 4.2.6.8 and 6.1.1.4'

loop_
_geom_angle_atom_site_label_1
_geom_angle_atom_site_label_2
_geom_angle_atom_site_label_3
_geom_angle
_geom_angle_site_symmetry_1
_geom_angle_site_symmetry_3
O3 Gd O2 76.30(9) 3_775 3_775
O3 Gd O2W 72.69(11) 3_775 .
O2 Gd O2W 139.56(10) 3_775 .
O3 Gd O8 77.03(11) 3_775 4_575
O2 Gd O8 78.70(9) 3_775 4_575
O2W Gd O8 69.61(11) . 4_575
O3 Gd O7 131.07(10) 3_775 2_755
O2 Gd O7 77.36(9) 3_775 2_755
O2W Gd O7 143.07(10) . 2_755
O8 Gd O7 135.65(10) 4_575 2_755
O3 Gd O1W 109.72(14) 3_775 .
O2 Gd O1W 146.09(14) 3_775 .
O2W Gd O1W 70.58(13) . .
O8 Gd O1W 135.09(14) 4_575 .
O7 Gd O1W 74.14(11) 2_755 .
O3 Gd O3W 69.95(12) 3_775 .
O2 Gd O3W 83.26(13) 3_775 .
O2W Gd O3W 109.08(13) . .
O8 Gd O3W 145.26(12) 4_575 .
O7 Gd O3W 66.59(11) 2_755 .
O1W Gd O3W 68.82(18) . .
O3 Gd O1 149.76(10) 3_775 .
O2 Gd O1 119.87(9) 3_775 .
O2W Gd O1 80.11(10) . .
O8 Gd O1 81.38(10) 4_575 .
O7 Gd O1 79.04(9) 2_755 .
O1W Gd O1 72.09(16) . .
O3W Gd O1 133.29(12) . .
O3 Gd O2 135.04(10) 3_775 .
O2 Gd O2 68.48(10) 3_775 .
O2W Gd O2 119.60(11) . .
O8 Gd O2 69.56(9) 4_575 .
O7 Gd O2 67.08(10) 2_755 .
O1W Gd O2 115.14(14) . .
O3W Gd O2 129.67(11) . .
O1 Gd O2 51.40(8) . .
O3 Gd C4 153.14(11) 3_775 .
O2 Gd C4 94.11(10) 3_775 .
O2W Gd C4 101.96(11) . .
O8 Gd C4 76.49(10) 4_575 .
O7 Gd C4 68.66(10) 2_755 .
O1W Gd C4 92.34(15) . .
O3W Gd C4 134.64(11) . .
O1 Gd C4 25.85(9) . .
O2 Gd C4 25.81(9) . .
O3 Gd Gd 107.88(7) 3_775 3_775
O2 Gd Gd 35.76(6) 3_775 3_775
O2W Gd Gd 138.80(9) . 3_775
O8 Gd Gd 70.53(6) 4_575 3_775
O7 Gd Gd 68.17(7) 2_755 3_775
O1W Gd Gd 138.51(10) . 3_775
O3W Gd Gd 109.44(10) . 3_775
O1 Gd Gd 84.11(6) . 3_775
O2 Gd Gd 32.71(6) . 3_775
C4 Gd Gd 58.40(7) . 3_775
O3 Gd H12 107.3 3_775 .
O2 Gd H12 126.0 3_775 .
O2W Gd H12 88.2 . .
O8 Gd H12 155.3 4_575 .
O7 Gd H12 59.7 2_755 .
O1W Gd H12 20.3 . .
O3W Gd H12 51.5 . .
O1 Gd H12 84.3 . .
O2 Gd H12 115.7 . .
C4 Gd H12 98.6 . .
Gd Gd H12 127.8 3_775 .
N2 Cd N1 101.87(12) . 2_845
N2 Cd O4 106.07(11) . 4_586
N1 Cd O4 135.43(10) 2_845 4_586
N2 Cd O6 146.66(11) . .
N1 Cd O6 90.12(11) 2_845 .
O4 Cd O6 85.20(11) 4_586 .
N2 Cd O4 109.40(11) . 2_845
N1 Cd O4 70.51(10) 2_845 2_845
O4 Cd O4 67.79(11) 4_586 2_845
O6 Cd O4 103.92(11) . 2_845
N2 Cd O1 70.72(10) . .
N1 Cd O1 89.11(10) 2_845 .
O4 Cd O1 132.67(9) 4_586 .
O6 Cd O1 78.59(10) . .
O4 Cd O1 159.36(9) 2_845 .
O5 S O8 110.91(18) . .
O5 S O7 109.55(19) . .
O8 S O7 109.59(17) . .
O5 S O6 111.13(19) . .
O8 S O6 108.06(18) . .
O7 S O6 107.53(17) . .
N2 C1 N1 114.0(3) . .
N2 C1 H1A 123.0 . .
N1 C1 H1A 123.0 . .
N2 C2 C3 108.3(3) . .
N2 C2 C4 117.8(3) . .
C3 C2 C4 133.8(3) . .
N1 C3 C2 107.5(3) . .
N1 C3 C5 118.3(3) . .
C2 C3 C5 134.3(3) . .
O2 C4 O1 119.0(3) . .
O2 C4 C2 121.5(3) . .
O1 C4 C2 119.4(3) . .
O2 C4 Gd 60.43(19) . .
O1 C4 Gd 59.52(19) . .
C2 C4 Gd 169.6(3) . .
O3 C5 O4 121.8(3) . .
O3 C5 C3 122.4(3) . .
O4 C5 C3 115.8(3) . .
C1 N1 C3 105.5(3) . .
C1 N1 Cd 137.7(3) . 2_855
C3 N1 Cd 116.6(2) . 2_855
C1 N2 C2 104.7(3) . .
C1 N2 Cd 137.9(3) . .
C2 N2 Cd 117.3(2) . .
C4 O1 Cd 112.7(2) . .
C4 O1 Gd 94.6(2) . .
Cd O1 Gd 152.33(11) . .
C4 O2 Gd 153.8(3) . 3_775
C4 O2 Gd 93.8(2) . .
Gd O2 Gd 111.52(10) 3_775 .
C5 O3 Gd 153.2(3) . 3_775
C5 O4 Cd 123.6(2) . 4_585
C5 O4 Cd 117.0(2) . 2_855
Cd O4 Cd 112.21(11) 4_585 2_855
S O6 Cd 128.41(19) . .
S O7 Gd 134.50(16) . 2_745
S O8 Gd 141.38(17) . 4_576
Gd O1W H11 110.2 . .
Gd O1W H12 66.4 . .
H11 O1W H12 107.6 . .
Gd O2W H21 100.2 . .
Gd O2W H22 121.4 . .
H21 O2W H22 109.3 . .
Gd O3W H31 121.6 . .
Gd O3W H32 122.3 . .
H31 O3W H32 109.8 . .

loop_
_geom_bond_atom_site_label_1
_geom_bond_atom_site_label_2
_geom_bond_distance
_geom_bond_site_symmetry_2
Gd O3 2.306(3) 3_775
Gd O2 2.343(3) 3_775
Gd O2W 2.378(3) .
Gd O8 2.406(3) 4_575
Gd O7 2.448(3) 2_755
Gd O1W 2.481(4) .
Gd O3W 2.506(4) .
Gd O1 2.514(3) .
Gd O2 2.534(3) .
Gd C4 2.908(4) .
Gd Gd 4.0338(4) 3_775
Gd H12 2.2768 .
Cd N2 2.267(3) .
Cd N1 2.273(3) 2_845
Cd O4 2.298(3) 4_586
Cd O6 2.330(3) .
Cd O4 2.392(3) 2_845
Cd O1 2.473(3) .
S O5 1.455(3) .
S O8 1.469(3) .
S O7 1.483(3) .
S O6 1.484(3) .
C1 N2 1.333(5) .
C1 N1 1.337(5) .
C1 H1A 0.9300 .
C2 N2 1.381(5) .
C2 C3 1.393(5) .
C2 C4 1.463(5) .
C3 N1 1.373(5) .
C3 C5 1.486(5) .
C4 O2 1.269(4) .
C4 O1 1.272(4) .
C5 O3 1.237(5) .
C5 O4 1.275(4) .
N1 Cd 2.273(3) 2_855
O2 Gd 2.343(3) 3_775
O3 Gd 2.306(3) 3_775
O4 Cd 2.298(3) 4_585
O4 Cd 2.392(3) 2_855
O7 Gd 2.448(3) 2_745
O8 Gd 2.406(3) 4_576
O1W H11 0.8421 .
O1W H12 0.8606 .
O2W H21 0.8830 .
O2W H22 0.9370 .
O3W H31 0.9866 .
O3W H32 0.9463 .
